data_4328160
loop_
_publ_author_name
'Lorenzo Ferro'
'Peter B. Hitchcock'
'Martyn P. Coles'
'J. Robin Fulton'

_publ_section_title
;
 Reactivity of Divalent Germanium Alkoxide Complexes Is in Sharp Contrast
 to the Heavier Tin and Lead Analogues
;
_journal_name_full 'Inorganic Chemistry'
_journal_page_first 1544
_journal_page_last 1551
_journal_paper_doi 10.1021/ic201841m
_journal_volume 51
_journal_year 2012
_chemical_compound_source 'synthesis as described'
_chemical_formula_moiety 'C34 H53 Ge N2 O, I'
_chemical_formula_sum 'C34 H53 Ge I N2 O'
_chemical_formula_weight 705.27
_chemical_name_systematic
;
 ?
;
_space_group_IT_number 62
_symmetry_cell_setting orthorhombic
_symmetry_Int_Tables_number 62
_symmetry_space_group_name_Hall '-P 2ac 2n'
_symmetry_space_group_name_H-M 'P n m a'
_atom_sites_solution_hydrogens geom
_atom_sites_solution_primary direct
_atom_sites_solution_secondary difmap
_audit_conform_dict_location ftp://ftp.iucr.org/pub/cif_core.dic
_audit_conform_dict_name cif_core.dic
_audit_conform_dict_version 2.3
_audit_creation_date 2011-10-12T23:05:26-00:00
_audit_creation_method 'WinGX routine CIF_UPDATE'
_cell_angle_alpha 90
_cell_angle_beta 90
_cell_angle_gamma 90
_cell_formula_units_Z 4
_cell_length_a 21.2060(4)
_cell_length_b 18.5239(7)
_cell_length_c 8.9409(3)
_cell_measurement_reflns_used 9053
_cell_measurement_temperature 173(2)
_cell_measurement_theta_max 26.022
_cell_measurement_theta_min 3.395
_cell_measurement_wavelength 0.71073
_cell_volume 3512.14(19)
_computing_cell_refinement 'HKL Scalepack (Otwinowski & Minor 1997)'
_computing_data_collection 'Collect (Nonius BV, 1997-2000)'
_computing_data_reduction 'HKL Denzo and Scalepack (Otwinowski & Minor 1997)'
_computing_molecular_graphics 'Ortep-3 for Windows (Farrugia, 1997)'
_computing_publication_material 'WinGX publication routines (Farrugia, 1999)'
_computing_structure_refinement 'SHELXL-97 (Sheldrick, 1997)'
_computing_structure_solution 'SHELXS-97 (Sheldrick, 1997)'
_diffrn_ambient_temperature 173(2)
_diffrn_detector 'CCD plate'
_diffrn_measured_fraction_theta_full 0.988
_diffrn_measured_fraction_theta_max 0.988
_diffrn_measurement_device '95mm CCD camera on \k-goniostat'
_diffrn_measurement_device_type KappaCCD
_diffrn_measurement_method 'CCD rotation images, thick slices'
_diffrn_orient_matrix_type 'by Nonius Collect from scalepack cell'
_diffrn_orient_matrix_UB_11 -0.559263E-1
_diffrn_orient_matrix_UB_12 -0.426425E-1
_diffrn_orient_matrix_UB_13 -0.01674
_diffrn_orient_matrix_UB_21 -0.607336E-1
_diffrn_orient_matrix_UB_22 0.326769E-1
_diffrn_orient_matrix_UB_23 -0.274458E-1
_diffrn_orient_matrix_UB_31 0.754527E-1
_diffrn_orient_matrix_UB_32 -0.53047E-2
_diffrn_orient_matrix_UB_33 -0.344997E-1
_diffrn_radiation_monochromator graphite
_diffrn_radiation_probe x-ray
_diffrn_radiation_type MoK\a
_diffrn_radiation_wavelength 0.7107
_diffrn_reflns_av_R_equivalents 0.0654
_diffrn_reflns_av_unetI/netI 0.0475
_diffrn_reflns_limit_h_max 23
_diffrn_reflns_limit_h_min -26
_diffrn_reflns_limit_k_max 17
_diffrn_reflns_limit_k_min -22
_diffrn_reflns_limit_l_max 9
_diffrn_reflns_limit_l_min -11
_diffrn_reflns_number 15322
_diffrn_reflns_theta_full 26.04
_diffrn_reflns_theta_max 26.04
_diffrn_reflns_theta_min 3.67
_diffrn_source 'Enraf Nonius FR590'
_exptl_absorpt_coefficient_mu 1.777
_exptl_absorpt_correction_T_max 0.6589
_exptl_absorpt_correction_T_min 0.4773
_exptl_absorpt_correction_type multi-scan
_exptl_absorpt_process_details
;
        [c.f. r.h. blessing, acta cryst. (1995), a51, 33-38]
;
_exptl_crystal_colour yellow
_exptl_crystal_density_diffrn 1.334
_exptl_crystal_description prism
_exptl_crystal_F_000 1456
_exptl_crystal_size_max 0.4
_exptl_crystal_size_mid 0.3
_exptl_crystal_size_min 0.25
_refine_diff_density_max 0.529
_refine_diff_density_min -0.91
_refine_diff_density_rms 0.088
_refine_ls_extinction_method none
_refine_ls_goodness_of_fit_ref 1.016
_refine_ls_hydrogen_treatment constr
_refine_ls_matrix_type full
_refine_ls_number_parameters 208
_refine_ls_number_reflns 3538
_refine_ls_number_restraints 24
_refine_ls_restrained_S_all 1.015
_refine_ls_R_factor_all 0.0572
_refine_ls_R_factor_gt 0.0394
_refine_ls_shift/su_max 0.002
_refine_ls_shift/su_mean 0
_refine_ls_structure_factor_coef Fsqd
_refine_ls_weighting_details 'calc w=1/[\s^2^(Fo^2^)+(0.0376P)^2^+4.2428P] where P=(Fo^2^+2Fc^2^)/3'
_refine_ls_weighting_scheme calc
_refine_ls_wR_factor_gt 0.0857
_refine_ls_wR_factor_ref 0.0947
_reflns_number_gt 2763
_reflns_number_total 3538
_reflns_threshold_expression >2sigma(I)
_cod_data_source_file ic201841m_si_001_4.cif
_cod_data_source_block (4)-aug908
_cod_original_cell_volume 3512.15(19)
_cod_database_code 4328160

loop_
_symmetry_equiv_pos_as_xyz
'x, y, z'
'-x+1/2, -y, z+1/2'
'x+1/2, -y+1/2, -z+1/2'
'-x, y+1/2, -z'
'-x, -y, -z'
'x-1/2, y, -z-1/2'
'-x-1/2, y-1/2, z-1/2'
'x, -y-1/2, z'

loop_
_atom_site_label
_atom_site_type_symbol
_atom_site_fract_x
_atom_site_fract_y
_atom_site_fract_z
_atom_site_U_iso_or_equiv
_atom_site_adp_type
_atom_site_occupancy
_atom_site_symmetry_multiplicity
_atom_site_calc_flag
_atom_site_refinement_flags
_atom_site_disorder_assembly
_atom_site_disorder_group
I I 0.636153(13) 0.25 0.71748(4) 0.04048(13) Uani 1 2 d S . .
Ge Ge 0.357641(19) 0.25 0.12578(5) 0.02515(14) Uani 1 2 d S . .
O O 0.33978(15) 0.25 0.3138(4) 0.0403(9) Uani 1 2 d S . .
N N 0.41404(11) 0.32684(14) 0.0968(3) 0.0240(6) Uani 1 1 d . . .
C1 C 0.46324(13) 0.31723(18) 0.0036(3) 0.0262(7) Uani 1 1 d . A .
C2 C 0.4813(2) 0.25 -0.0501(5) 0.0309(11) Uani 1 2 d S . .
H2 H 0.5093 0.25 -0.1331 0.037 Uiso 1 2 calc SR A .
C3 C 0.50197(15) 0.3811(2) -0.0430(4) 0.0362(8) Uani 1 1 d . . .
H3C H 0.5104 0.4115 0.0444 0.054 Uiso 1 1 calc R A .
H3B H 0.4788 0.4091 -0.118 0.054 Uiso 1 1 calc R . .
H3A H 0.542 0.3644 -0.0857 0.054 Uiso 1 1 calc R . .
C4 C 0.40334(14) 0.39649(18) 0.1669(3) 0.0271(7) Uani 1 1 d . A .
C5 C 0.36881(14) 0.44988(19) 0.0918(4) 0.0328(8) Uani 1 1 d . . .
C6 C 0.36211(15) 0.5166(2) 0.1622(4) 0.0391(9) Uani 1 1 d . A .
H6 H 0.3389 0.5536 0.1136 0.047 Uiso 1 1 calc R . .
C7 C 0.38825(16) 0.5301(2) 0.3000(5) 0.0426(9) Uani 1 1 d . . .
H7 H 0.3836 0.5762 0.3453 0.051 Uiso 1 1 calc R A .
C8 C 0.42119(18) 0.4766(2) 0.3717(4) 0.0421(9) Uani 1 1 d . A .
H8 H 0.4385 0.4862 0.4677 0.051 Uiso 1 1 calc R . .
C9 C 0.43005(15) 0.40908(19) 0.3090(4) 0.0324(8) Uani 1 1 d . . .
C10 C 0.33826(17) 0.4377(2) -0.0596(4) 0.0435(9) Uani 1 1 d . A .
H10 H 0.3493 0.388 -0.0944 0.052 Uiso 1 1 calc R . .
C11 C 0.26597(19) 0.4429(3) -0.0471(6) 0.0697(14) Uani 1 1 d . . .
H11C H 0.2539 0.493 -0.0265 0.105 Uiso 1 1 calc R A .
H11B H 0.2513 0.4118 0.0346 0.105 Uiso 1 1 calc R . .
H11A H 0.2467 0.4272 -0.1412 0.105 Uiso 1 1 calc R . .
C12 C 0.3617(2) 0.4922(3) -0.1776(5) 0.0623(13) Uani 1 1 d . . .
H12C H 0.4078 0.4899 -0.1842 0.093 Uiso 1 1 calc R A .
H12B H 0.3488 0.5411 -0.1485 0.093 Uiso 1 1 calc R . .
H12A H 0.3433 0.4803 -0.2752 0.093 Uiso 1 1 calc R . .
C13 C 0.46789(18) 0.3519(2) 0.3903(4) 0.0437(9) Uani 1 1 d . A .
H13 H 0.4519 0.3036 0.3579 0.052 Uiso 1 1 calc R . .
C14 C 0.5382(2) 0.3558(3) 0.3509(5) 0.0583(12) Uani 1 1 d . . .
H14C H 0.5537 0.405 0.3683 0.087 Uiso 1 1 calc R A .
H14B H 0.5441 0.3432 0.2454 0.087 Uiso 1 1 calc R . .
H14A H 0.5618 0.3219 0.4137 0.087 Uiso 1 1 calc R . .
C15 C 0.4614(2) 0.3564(3) 0.5607(4) 0.0643(13) Uani 1 1 d . . .
H15C H 0.4167 0.3547 0.5881 0.097 Uiso 1 1 calc R A .
H15B H 0.4799 0.4017 0.5963 0.097 Uiso 1 1 calc R . .
H15A H 0.4835 0.3156 0.6068 0.097 Uiso 1 1 calc R . .
C20 C 0.2940(2) 0.25 -0.0245(6) 0.0465(14) Uani 1 2 d S . .
H20C H 0.3135 0.2574 -0.1227 0.07 Uiso 0.5 1 calc PR A .
H20B H 0.2639 0.289 -0.0046 0.07 Uiso 0.5 1 calc PR . .
H20A H 0.2718 0.2036 -0.0234 0.07 Uiso 0.5 1 calc PR . .
C16 C 0.2792(3) 0.244(2) 0.3947(7) 0.041(4) Uani 0.5 1 d PU A -1
C17 C 0.2965(4) 0.2215(8) 0.5485(10) 0.112(8) Uani 0.5 1 d PU A -1
H17A H 0.3237 0.2582 0.5939 0.168 Uiso 0.5 1 calc PR A -1
H17B H 0.319 0.1753 0.5446 0.168 Uiso 0.5 1 calc PR A -1
H17C H 0.2581 0.2159 0.6087 0.168 Uiso 0.5 1 calc PR A -1
C18 C 0.2558(7) 0.3210(10) 0.390(2) 0.102(6) Uani 0.5 1 d PU A -1
H18A H 0.2901 0.3538 0.4175 0.152 Uiso 0.5 1 calc PR A -1
H18B H 0.2207 0.3268 0.46 0.152 Uiso 0.5 1 calc PR A -1
H18C H 0.2413 0.3324 0.2883 0.152 Uiso 0.5 1 calc PR A -1
C19 C 0.2311(7) 0.1975(13) 0.326(2) 0.124(9) Uani 0.5 1 d PU A -1
H19A H 0.2244 0.2124 0.2217 0.186 Uiso 0.5 1 calc PR A -1
H19B H 0.1915 0.2018 0.3812 0.186 Uiso 0.5 1 calc PR A -1
H19C H 0.2455 0.1472 0.3281 0.186 Uiso 0.5 1 calc PR A -1

loop_
_atom_site_aniso_label
_atom_site_aniso_U_11
_atom_site_aniso_U_22
_atom_site_aniso_U_33
_atom_site_aniso_U_23
_atom_site_aniso_U_13
_atom_site_aniso_U_12
I 0.02357(17) 0.0541(3) 0.0438(2) 0 0.00290(14) 0
Ge 0.0194(2) 0.0318(3) 0.0243(3) 0 0.00051(18) 0
O 0.0309(16) 0.066(3) 0.0243(18) 0 0.0087(15) 0
N 0.0240(12) 0.0274(14) 0.0206(13) -0.0001(12) -0.0013(11) 0.0027(11)
C1 0.0243(14) 0.0349(19) 0.0194(15) 0.0045(14) -0.0015(13) 0.0002(13)
C2 0.025(2) 0.046(3) 0.022(2) 0 0.0073(19) 0
C3 0.0373(17) 0.036(2) 0.0350(19) 0.0063(16) 0.0074(16) -0.0080(15)
C4 0.0241(14) 0.0296(18) 0.0276(16) 0.0009(15) 0.0042(13) -0.0024(13)
C5 0.0283(16) 0.0332(19) 0.0368(19) 0.0029(17) 0.0060(15) 0.0015(14)
C6 0.0341(18) 0.034(2) 0.050(2) 0.0090(19) 0.0063(16) 0.0048(16)
C7 0.040(2) 0.030(2) 0.057(2) -0.0082(19) 0.0139(19) -0.0018(16)
C8 0.053(2) 0.037(2) 0.036(2) -0.0064(18) -0.0005(18) -0.0077(18)
C9 0.0353(17) 0.035(2) 0.0268(17) 0.0011(16) -0.0001(14) -0.0039(15)
C10 0.0447(19) 0.042(2) 0.043(2) 0.0107(19) -0.0138(18) 0.0077(18)
C11 0.046(2) 0.081(4) 0.081(3) 0.006(3) -0.028(2) 0.012(2)
C12 0.084(3) 0.060(3) 0.043(2) 0.017(2) -0.003(2) 0.012(2)
C13 0.062(2) 0.034(2) 0.035(2) -0.0010(18) -0.0190(19) -0.0062(18)
C14 0.069(3) 0.065(3) 0.042(2) -0.002(2) -0.011(2) 0.023(2)
C15 0.076(3) 0.080(4) 0.036(2) 0.018(2) -0.017(2) -0.016(3)
C20 0.036(3) 0.054(4) 0.050(3) 0 -0.022(3) 0
C16 0.032(2) 0.046(12) 0.045(3) -0.012(8) 0.024(2) 0.012(8)
C17 0.059(5) 0.22(2) 0.058(5) 0.067(8) 0.038(4) 0.028(7)
C18 0.077(11) 0.067(7) 0.161(17) 0.020(9) 0.077(10) 0.040(8)
C19 0.059(10) 0.159(19) 0.154(14) -0.063(14) 0.040(8) -0.058(11)

loop_
_atom_type_symbol
_atom_type_description
_atom_type_scat_dispersion_real
_atom_type_scat_dispersion_imag
_atom_type_scat_source
C C 0.0033 0.0016 'International Tables Vol C Tables 4.2.6.8 and 6.1.1.4'
H H 0 0 'International Tables Vol C Tables 4.2.6.8 and 6.1.1.4'
Ge Ge 0.1547 1.8001 'International Tables Vol C Tables 4.2.6.8 and 6.1.1.4'
I I -0.4742 1.8119 'International Tables Vol C Tables 4.2.6.8 and 6.1.1.4'
N N 0.0061 0.0033 'International Tables Vol C Tables 4.2.6.8 and 6.1.1.4'
O O 0.0106 0.006 'International Tables Vol C Tables 4.2.6.8 and 6.1.1.4'

loop_
_geom_angle_atom_site_label_1
_geom_angle_atom_site_label_2
_geom_angle_atom_site_label_3
_geom_angle
_geom_angle_site_symmetry_1
_geom_angle_site_symmetry_3
O Ge N 105.95(10) . .
O Ge N 105.95(10) . 8_565
N Ge N 98.62(15) . 8_565
O Ge C20 122.2(2) . .
N Ge C20 110.74(13) . .
N Ge C20 110.74(13) 8_565 .
C16 O C16 9(3) 8_565 .
C16 O Ge 131.9(4) 8_565 .
C16 O Ge 131.9(4) . .
C1 N C4 120.4(3) . .
C1 N Ge 118.6(2) . .
C4 N Ge 120.95(18) . .
N C1 C2 123.1(3) . .
N C1 C3 119.5(3) . .
C2 C1 C3 117.4(3) . .
C1 C2 C1 127.5(4) 8_565 .
C1 C2 H2 116.2 8_565 .
C1 C2 H2 116.2 . .
C1 C3 H3C 109.5 . .
C1 C3 H3B 109.5 . .
H3C C3 H3B 109.5 . .
C1 C3 H3A 109.5 . .
H3C C3 H3A 109.5 . .
H3B C3 H3A 109.5 . .
C5 C4 C9 121.7(3) . .
C5 C4 N 120.1(3) . .
C9 C4 N 118.2(3) . .
C6 C5 C4 117.5(3) . .
C6 C5 C10 119.4(3) . .
C4 C5 C10 123.0(3) . .
C7 C6 C5 121.7(3) . .
C7 C6 H6 119.1 . .
C5 C6 H6 119.1 . .
C8 C7 C6 119.5(4) . .
C8 C7 H7 120.3 . .
C6 C7 H7 120.3 . .
C7 C8 C9 122.2(3) . .
C7 C8 H8 118.9 . .
C9 C8 H8 118.9 . .
C8 C9 C4 117.4(3) . .
C8 C9 C13 120.6(3) . .
C4 C9 C13 122.0(3) . .
C5 C10 C11 110.5(3) . .
C5 C10 C12 112.0(3) . .
C11 C10 C12 109.2(3) . .
C5 C10 H10 108.3 . .
C11 C10 H10 108.3 . .
C12 C10 H10 108.3 . .
C10 C11 H11C 109.5 . .
C10 C11 H11B 109.5 . .
H11C C11 H11B 109.5 . .
C10 C11 H11A 109.5 . .
H11C C11 H11A 109.5 . .
H11B C11 H11A 109.5 . .
C10 C12 H12C 109.5 . .
C10 C12 H12B 109.5 . .
H12C C12 H12B 109.5 . .
C10 C12 H12A 109.5 . .
H12C C12 H12A 109.5 . .
H12B C12 H12A 109.5 . .
C9 C13 C15 113.1(3) . .
C9 C13 C14 111.8(3) . .
C15 C13 C14 108.2(3) . .
C9 C13 H13 107.8 . .
C15 C13 H13 107.8 . .
C14 C13 H13 107.8 . .
C13 C14 H14C 109.5 . .
C13 C14 H14B 109.5 . .
H14C C14 H14B 109.5 . .
C13 C14 H14A 109.5 . .
H14C C14 H14A 109.5 . .
H14B C14 H14A 109.5 . .
C13 C15 H15C 109.5 . .
C13 C15 H15B 109.5 . .
H15C C15 H15B 109.5 . .
C13 C15 H15A 109.5 . .
H15C C15 H15A 109.5 . .
H15B C15 H15A 109.5 . .
Ge C20 H20C 109.5 . .
Ge C20 H20B 109.5 . .
H20C C20 H20B 109.5 . .
Ge C20 H20A 109.5 . .
H20C C20 H20A 109.5 . .
H20B C20 H20A 109.5 . .
C19 C16 O 116.1(17) . .
C19 C16 C17 113(3) . .
O C16 C17 105.0(7) . .
C19 C16 C18 108.3(14) . .
O C16 C18 102(2) . .
C17 C16 C18 112(2) . .
C16 C17 H17A 109.5 . .
C16 C17 H17B 109.5 . .
H17A C17 H17B 109.5 . .
C16 C17 H17C 109.5 . .
H17A C17 H17C 109.5 . .
H17B C17 H17C 109.5 . .
C16 C18 H18A 109.5 . .
C16 C18 H18B 109.5 . .
H18A C18 H18B 109.5 . .
C16 C18 H18C 109.5 . .
H18A C18 H18C 109.5 . .
H18B C18 H18C 109.5 . .
C16 C19 H19A 109.5 . .
C16 C19 H19B 109.5 . .
H19A C19 H19B 109.5 . .
C16 C19 H19C 109.5 . .
H19A C19 H19C 109.5 . .
H19B C19 H19C 109.5 . .

loop_
_geom_bond_atom_site_label_1
_geom_bond_atom_site_label_2
_geom_bond_distance
_geom_bond_site_symmetry_2
Ge O 1.723(3) .
Ge N 1.877(3) .
Ge N 1.877(3) 8_565
Ge C20 1.904(5) .
O C16 1.479(7) 8_565
O C16 1.479(7) .
N C1 1.347(4) .
N C4 1.452(4) .
C1 C2 1.389(4) .
C1 C3 1.499(4) .
C2 C1 1.389(4) 8_565
C2 H2 0.95 .
C3 H3C 0.98 .
C3 H3B 0.98 .
C3 H3A 0.98 .
C4 C5 1.402(5) .
C4 C9 1.410(4) .
C5 C6 1.394(5) .
C5 C10 1.518(5) .
C6 C7 1.374(5) .
C6 H6 0.95 .
C7 C8 1.372(5) .
C7 H7 0.95 .
C8 C9 1.383(5) .
C8 H8 0.95 .
C9 C13 1.515(5) .
C10 C11 1.540(5) .
C10 C12 1.543(6) .
C10 H10 1 .
C11 H11C 0.98 .
C11 H11B 0.98 .
C11 H11A 0.98 .
C12 H12C 0.98 .
C12 H12B 0.98 .
C12 H12A 0.98 .
C13 C15 1.532(5) .
C13 C14 1.535(6) .
C13 H13 1 .
C14 H14C 0.98 .
C14 H14B 0.98 .
C14 H14A 0.98 .
C15 H15C 0.98 .
C15 H15B 0.98 .
C15 H15A 0.98 .
C20 H20C 0.98 .
C20 H20B 0.98 .
C20 H20A 0.98 .
C16 C19 1.47(3) .
C16 C17 1.484(16) .
C16 C18 1.51(4) .
C17 H17A 0.98 .
C17 H17B 0.98 .
C17 H17C 0.98 .
C18 H18A 0.98 .
C18 H18B 0.98 .
C18 H18C 0.98 .
C19 H19A 0.98 .
C19 H19B 0.98 .
C19 H19C 0.98 .
